data_7103931
loop_
_publ_author_name
'Murrie, Mark'
'Biner, Daniel'
'Stoeckli-Evans, Helen'
'G\"udel, Hans U.'

_publ_section_title
;
 Increasing the crystallisation temperature to access new spin clusters:
 conversion of [Ni8(cit)6(OH)2(H2O)2]10- to [Ni8(cit)6(OH)2]10-
;
_journal_coden_ASTM CHCOFS
_journal_issue 2
_journal_name_full
;
 Chemical Communications (Cambridge, United Kingdom)
;
_journal_page_first 230
_journal_page_last 231
_journal_paper_doi 10.1039/b210327c
_journal_year 2003
_chemical_formula_sum 'C76 H242 N10 Ni8 O92'
_chemical_formula_weight 3238.48
_space_group_IT_number 2
_symmetry_cell_setting triclinic
_symmetry_space_group_name_Hall '-P 1'
_symmetry_space_group_name_H-M 'P -1'
_atom_sites_solution_hydrogens geom
_atom_sites_solution_primary direct
_atom_sites_solution_secondary difmap
_audit_creation_method SHELXL-97
_cell_angle_alpha 101.970(8)
_cell_angle_beta 98.544(9)
_cell_angle_gamma 111.854(8)
_cell_formula_units_Z 1
_cell_length_a 12.7400(9)
_cell_length_b 16.1927(11)
_cell_length_c 19.6657(14)
_cell_measurement_reflns_used 8000
_cell_measurement_temperature 153(2)
_cell_measurement_theta_max 25.89
_cell_measurement_theta_min 2.02
_cell_volume 3567.8(4)
_computing_cell_refinement 'CELL (Stoe IPDS Software, 2000)'
_computing_data_collection 'EXPOSE (Stoe IPDS Software, 2000)'
_computing_data_reduction 'INTEGRATE (Stoe IPDS Software, 2000)'
_computing_molecular_graphics 'PLATON99 (Spek, 1990)'
_computing_publication_material 'SHELXL-97 (Sheldrick, 1997)'
_computing_structure_refinement 'SHELXL-97 (Sheldrick, 1997)'
_computing_structure_solution 'SHELXS-97 (Sheldrick, 1990)'
_diffrn_ambient_temperature 153(2)
_diffrn_detector_area_resol_mean 0.81\%A
_diffrn_measured_fraction_theta_full 0.931
_diffrn_measured_fraction_theta_max 0.931
_diffrn_measurement_device_type 'STOE IPDS'
_diffrn_measurement_method 'phi oscillation'
_diffrn_radiation_monochromator graphite
_diffrn_radiation_source 'fine-focus sealed tube'
_diffrn_radiation_type MoK\a
_diffrn_radiation_wavelength 0.71073
_diffrn_reflns_av_R_equivalents 0.0550
_diffrn_reflns_av_sigmaI/netI 0.0607
_diffrn_reflns_limit_h_max 15
_diffrn_reflns_limit_h_min -15
_diffrn_reflns_limit_k_max 19
_diffrn_reflns_limit_k_min -19
_diffrn_reflns_limit_l_max 24
_diffrn_reflns_limit_l_min -24
_diffrn_reflns_number 28203
_diffrn_reflns_theta_full 25.89
_diffrn_reflns_theta_max 25.89
_diffrn_reflns_theta_min 2.02
_diffrn_standards_decay_% 0
_diffrn_standards_interval_time 0
_diffrn_standards_number 0
_exptl_absorpt_coefficient_mu 1.143
_exptl_absorpt_correction_type none
_exptl_crystal_colour pale_green
_exptl_crystal_density_diffrn 1.507
_exptl_crystal_density_meas ?
_exptl_crystal_density_method 'not measured'
_exptl_crystal_description block
_exptl_crystal_F_000 1728
_exptl_crystal_size_max 0.50
_exptl_crystal_size_mid 0.50
_exptl_crystal_size_min 0.35
_refine_diff_density_max 0.916
_refine_diff_density_min -0.925
_refine_diff_density_rms 0.098
_refine_ls_extinction_method none
_refine_ls_goodness_of_fit_ref 1.002
_refine_ls_hydrogen_treatment mixed
_refine_ls_matrix_type full
_refine_ls_number_parameters 906
_refine_ls_number_reflns 12902
_refine_ls_number_restraints 0
_refine_ls_restrained_S_all 1.002
_refine_ls_R_factor_all 0.0589
_refine_ls_R_factor_gt 0.0445
_refine_ls_shift/su_max 0.001
_refine_ls_shift/su_mean 0.000
_refine_ls_structure_factor_coef Fsqd
_refine_ls_weighting_details 'calc w=1/[\s^2^(Fo^2^)+(0.0827P)^2^] where P=(Fo^2^+2Fc^2^)/3'
_refine_ls_weighting_scheme calc
_refine_ls_wR_factor_gt 0.1222
_refine_ls_wR_factor_ref 0.1284
_reflns_number_gt 9910
_reflns_number_total 12902
_reflns_threshold_expression I>2sigma(I)
_cod_data_source_file b210327c.txt
_cod_data_source_block mm129
_cod_depositor_comments
;
The following automatic conversions were performed:

'_exptl_crystal_density_meas' value 'none' was changed to '?' - the
value is perceived as not measured.

Automatic conversion script
Id: cif_fix_values 3008 2015-01-20 13:52:24Z robertas 
;
_cod_database_code 7103931

loop_
_symmetry_equiv_pos_as_xyz
'x, y, z'
'-x, -y, -z'

loop_
_atom_site_label
_atom_site_type_symbol
_atom_site_fract_x
_atom_site_fract_y
_atom_site_fract_z
_atom_site_U_iso_or_equiv
_atom_site_adp_type
_atom_site_occupancy
_atom_site_symmetry_multiplicity
_atom_site_calc_flag
_atom_site_refinement_flags
_atom_site_disorder_assembly
_atom_site_disorder_group
Ni1 Ni 0.09816(3) 0.58196(3) 0.060491(19) 0.01199(10) Uani 1 1 d . . .
Ni2 Ni 0.01422(3) 0.71668(3) 0.128008(19) 0.01410(11) Uani 1 1 d . . .
Ni3 Ni 0.26049(4) 0.80739(3) 0.19490(2) 0.01765(11) Uani 1 1 d . . .
Ni4 Ni 0.08575(3) 0.59216(3) 0.215286(19) 0.01412(11) Uani 1 1 d . . .
O1 O -0.01707(18) 0.58390(15) 0.12229(10) 0.0134(4) Uani 1 1 d . . .
H1 H -0.0840 0.5367 0.1036 0.020 Uiso 1 1 d . . .
O1W O 0.3569(2) 0.73426(17) 0.20979(12) 0.0224(5) Uani 1 1 d . . .
H1WA H 0.4134 0.7444 0.1817 0.034 Uiso 1 1 d . . .
H1WB H 0.3069 0.6757 0.1925 0.034 Uiso 1 1 d . . .
O2 O 0.16810(19) 0.72805(15) 0.09162(10) 0.0147(5) Uani 1 1 d . . .
O3 O 0.2170(2) 0.58669(16) 0.00134(11) 0.0189(5) Uani 1 1 d . . .
O4 O 0.3720(2) 0.6825(2) -0.02414(16) 0.0356(7) Uani 1 1 d . . .
O5 O 0.3672(2) 0.88343(17) 0.14607(12) 0.0229(5) Uani 1 1 d . . .
O6 O 0.3877(3) 0.90123(19) 0.03971(13) 0.0375(7) Uani 1 1 d . . .
O7 O 0.0819(3) 0.85629(17) 0.13878(13) 0.0322(6) Uani 1 1 d . . .
O8 O 0.1483(3) 0.97770(17) 0.09699(14) 0.0318(6) Uani 1 1 d . . .
O9 O 0.18931(18) 0.57454(15) 0.15038(10) 0.0143(5) Uani 1 1 d . . .
O10 O 0.02111(19) 0.45194(16) 0.19513(11) 0.0193(5) Uani 1 1 d . . .
O11 O 0.0773(2) 0.33893(17) 0.15782(13) 0.0264(6) Uani 1 1 d . . .
O12 O 0.2202(2) 0.60125(17) 0.29786(11) 0.0214(5) Uani 1 1 d . . .
O13 O 0.3794(2) 0.58621(19) 0.34423(12) 0.0261(6) Uani 1 1 d . . .
O14 O 0.03701(18) 0.43635(15) 0.02367(11) 0.0138(4) Uani 1 1 d . . .
O15 O 0.12337(18) 0.73357(15) 0.22631(10) 0.0143(5) Uani 1 1 d . . .
O16 O -0.0089(2) 0.61197(16) 0.28472(11) 0.0187(5) Uani 1 1 d . . .
O17 O -0.0503(2) 0.71737(17) 0.35313(13) 0.0264(6) Uani 1 1 d . . .
O18 O -0.1032(2) 0.73592(17) 0.18174(12) 0.0215(5) Uani 1 1 d . . .
O19 O -0.1328(2) 0.8489(2) 0.24931(15) 0.0385(7) Uani 1 1 d . . .
O20 O 0.3310(2) 0.90678(17) 0.28826(12) 0.0260(6) Uani 1 1 d . . .
O21 O 0.3735(2) 0.9585(2) 0.40641(13) 0.0400(8) Uani 1 1 d . . .
O22 O 0.1018(2) 0.33312(16) -0.02704(11) 0.0176(5) Uani 1 1 d . . .
C1 C 0.2066(3) 0.7812(2) 0.04302(16) 0.0181(7) Uani 1 1 d . . .
C2 C 0.3314(3) 0.8602(2) 0.07805(17) 0.0223(8) Uani 1 1 d . . .
C3 C 0.2066(3) 0.7192(2) -0.02822(16) 0.0194(7) Uani 1 1 d . . .
H3A H 0.241(3) 0.762(3) -0.054(2) 0.023(10) Uiso 1 1 d . . .
H3B H 0.131(3) 0.678(3) -0.0489(19) 0.014(9) Uiso 1 1 d . . .
C4 C 0.2701(3) 0.6599(2) -0.01654(16) 0.0200(7) Uani 1 1 d . . .
C5 C 0.1296(3) 0.8318(2) 0.02554(17) 0.0225(8) Uani 1 1 d . . .
H5A H 0.052(4) 0.782(3) 0.003(2) 0.021(9) Uiso 1 1 d . . .
H5B H 0.165(4) 0.871(3) -0.007(2) 0.030(11) Uiso 1 1 d . . .
C6 C 0.1205(3) 0.8937(2) 0.09118(18) 0.0233(8) Uani 1 1 d . . .
C7 C 0.1996(3) 0.4918(2) 0.15500(15) 0.0149(6) Uani 1 1 d . . .
C8 C 0.0898(3) 0.4213(2) 0.16993(15) 0.0175(7) Uani 1 1 d . . .
C9 C 0.3033(3) 0.5182(3) 0.21909(16) 0.0183(7) Uani 1 1 d . . .
H9A H 0.381(3) 0.559(3) 0.2084(18) 0.016(9) Uiso 1 1 d . . .
H9B H 0.316(4) 0.469(4) 0.222(2) 0.038(13) Uiso 1 1 d . . .
C10 C 0.2986(3) 0.5730(2) 0.29216(16) 0.0179(7) Uani 1 1 d . . .
C11 C 0.2193(3) 0.4434(3) 0.08488(16) 0.0169(7) Uani 1 1 d . . .
H11A H 0.238(4) 0.392(3) 0.089(2) 0.030(11) Uiso 1 1 d . . .
H11B H 0.281(4) 0.492(3) 0.071(2) 0.024(10) Uiso 1 1 d . . .
C12 C 0.1117(3) 0.4010(2) 0.02224(15) 0.0143(6) Uani 1 1 d . . .
C13 C 0.0992(3) 0.7730(2) 0.29109(16) 0.0167(7) Uani 1 1 d . . .
C14 C 0.0055(3) 0.6946(2) 0.31115(16) 0.0178(7) Uani 1 1 d . . .
C15 C 0.0540(3) 0.8469(2) 0.28350(17) 0.0206(7) Uani 1 1 d . . .
H15A H 0.054(3) 0.878(3) 0.330(2) 0.016(9) Uiso 1 1 d . . .
H15B H 0.102(3) 0.893(3) 0.2632(19) 0.020(9) Uiso 1 1 d . . .
C16 C -0.0688(3) 0.8081(2) 0.23474(17) 0.0218(7) Uani 1 1 d . . .
C17 C 0.2107(3) 0.8133(3) 0.35258(17) 0.0210(7) Uani 1 1 d . . .
H17A H 0.237(4) 0.767(3) 0.354(2) 0.031(12) Uiso 1 1 d . . .
H17B H 0.188(4) 0.831(3) 0.396(3) 0.041(12) Uiso 1 1 d . . .
C18 C 0.3114(3) 0.8986(3) 0.34816(17) 0.0227(8) Uani 1 1 d . . .
N1 N 0.7537(3) 0.8623(3) 0.0245(2) 0.0423(9) Uani 1 1 d . . .
C51 C 0.6669(7) 0.8645(10) -0.0304(7) 0.171(6) Uani 1 1 d . . .
H51A H 0.6804 0.9291 -0.0267 0.257 Uiso 1 1 calc R . .
H51B H 0.5889 0.8310 -0.0240 0.257 Uiso 1 1 calc R . .
H51C H 0.6723 0.8349 -0.0778 0.257 Uiso 1 1 calc R . .
C52 C 0.8590(9) 0.8886(11) 0.0039(10) 0.249(11) Uani 1 1 d . . .
H52A H 0.9158 0.8781 0.0365 0.374 Uiso 1 1 calc R . .
H52B H 0.8890 0.9545 0.0062 0.374 Uiso 1 1 calc R . .
H52C H 0.8459 0.8514 -0.0452 0.374 Uiso 1 1 calc R . .
C53 C 0.751(2) 0.9251(7) 0.0889(7) 0.314(15) Uani 1 1 d . . .
H53A H 0.8245 0.9479 0.1253 0.471 Uiso 1 1 calc R . .
H53B H 0.6859 0.8917 0.1079 0.471 Uiso 1 1 calc R . .
H53C H 0.7407 0.9778 0.0767 0.471 Uiso 1 1 calc R . .
C54 C 0.7129(6) 0.7694(4) 0.0360(3) 0.0644(16) Uani 1 1 d . . .
H54A H 0.7129 0.7244 -0.0059 0.097 Uiso 1 1 calc R . .
H54B H 0.6336 0.7509 0.0427 0.097 Uiso 1 1 calc R . .
H54C H 0.7652 0.7712 0.0787 0.097 Uiso 1 1 calc R . .
N2 N 0.6390(3) 0.5174(2) 0.15883(15) 0.0279(7) Uani 1 1 d . . .
C55 C 0.6669(4) 0.5439(3) 0.0928(2) 0.0372(10) Uani 1 1 d . . .
H55A H 0.6675 0.4909 0.0584 0.056 Uiso 1 1 calc R . .
H55B H 0.7437 0.5962 0.1059 0.056 Uiso 1 1 calc R . .
H55C H 0.6075 0.5619 0.0710 0.056 Uiso 1 1 calc R . .
C56 C 0.5194(3) 0.4419(3) 0.1392(2) 0.0377(10) Uani 1 1 d . . .
H56A H 0.5158 0.3878 0.1040 0.056 Uiso 1 1 calc R . .
H56B H 0.4632 0.4636 0.1185 0.056 Uiso 1 1 calc R . .
H56C H 0.5003 0.4247 0.1822 0.056 Uiso 1 1 calc R . .
C57 C 0.6450(4) 0.5995(3) 0.2130(2) 0.0390(10) Uani 1 1 d . . .
H57A H 0.5910 0.6229 0.1920 0.059 Uiso 1 1 calc R . .
H57B H 0.7247 0.6483 0.2273 0.059 Uiso 1 1 calc R . .
H57C H 0.6231 0.5813 0.2551 0.059 Uiso 1 1 calc R . .
C58 C 0.7242(4) 0.4844(4) 0.1900(2) 0.0520(14) Uani 1 1 d . . .
H58A H 0.7049 0.4667 0.2328 0.078 Uiso 1 1 calc R . .
H58B H 0.8031 0.5342 0.2032 0.078 Uiso 1 1 calc R . .
H58C H 0.7208 0.4305 0.1546 0.078 Uiso 1 1 calc R . .
N3 N 0.3426(3) 0.1584(2) 0.59405(17) 0.0312(7) Uani 1 1 d . . .
C59 C 0.2482(4) 0.0796(3) 0.6071(3) 0.0471(12) Uani 1 1 d . . .
H59A H 0.2351 0.1000 0.6544 0.071 Uiso 1 1 calc R . .
H59B H 0.2713 0.0281 0.6054 0.071 Uiso 1 1 calc R . .
H59C H 0.1760 0.0591 0.5700 0.071 Uiso 1 1 calc R . .
C60 C 0.3560(6) 0.1302(5) 0.5212(3) 0.086(2) Uani 1 1 d . . .
H60A H 0.2853 0.1191 0.4862 0.129 Uiso 1 1 calc R . .
H60B H 0.3682 0.0730 0.5142 0.129 Uiso 1 1 calc R . .
H60C H 0.4233 0.1795 0.5144 0.129 Uiso 1 1 calc R . .
C61 C 0.4544(5) 0.1858(5) 0.6477(4) 0.080(2) Uani 1 1 d . . .
H61A H 0.5164 0.2375 0.6391 0.120 Uiso 1 1 calc R . .
H61B H 0.4753 0.1328 0.6430 0.120 Uiso 1 1 calc R . .
H61C H 0.4448 0.2049 0.6962 0.120 Uiso 1 1 calc R . .
C62 C 0.3125(7) 0.2381(4) 0.6034(4) 0.081(2) Uani 1 1 d . . .
H62A H 0.3739 0.2899 0.5944 0.122 Uiso 1 1 calc R . .
H62B H 0.3053 0.2568 0.6526 0.122 Uiso 1 1 calc R . .
H62C H 0.2381 0.2210 0.5695 0.122 Uiso 1 1 calc R . .
N4 N 0.4582(3) 0.1702(2) 0.28856(17) 0.0371(8) Uani 1 1 d . . .
C63 C 0.3840(5) 0.1540(4) 0.3404(3) 0.0584(15) Uani 1 1 d . . .
H63A H 0.3064 0.1487 0.3190 0.088 Uiso 1 1 calc R . .
H63B H 0.4200 0.2061 0.3843 0.088 Uiso 1 1 calc R . .
H63C H 0.3766 0.0964 0.3520 0.088 Uiso 1 1 calc R . .
C64 C 0.5670(6) 0.1585(6) 0.3166(4) 0.088(2) Uani 1 1 d . . .
H64A H 0.5463 0.0935 0.3157 0.132 Uiso 1 1 calc R . .
H64B H 0.6040 0.1984 0.3660 0.132 Uiso 1 1 calc R . .
H64C H 0.6214 0.1759 0.2864 0.132 Uiso 1 1 calc R . .
C65 C 0.4947(7) 0.2662(4) 0.2831(3) 0.0726(19) Uani 1 1 d . . .
H65A H 0.5483 0.2768 0.2516 0.109 Uiso 1 1 calc R . .
H65B H 0.5343 0.3103 0.3309 0.109 Uiso 1 1 calc R . .
H65C H 0.4258 0.2751 0.2632 0.109 Uiso 1 1 calc R . .
C66 C 0.3968(5) 0.0993(4) 0.2184(2) 0.0557(14) Uani 1 1 d . . .
H66A H 0.3787 0.0374 0.2245 0.084 Uiso 1 1 calc R . .
H66B H 0.4468 0.1099 0.1848 0.084 Uiso 1 1 calc R . .
H66C H 0.3241 0.1038 0.1993 0.084 Uiso 1 1 calc R . .
N5 N 0.1427(3) 0.3488(3) 0.3990(2) 0.0420(9) Uani 1 1 d . . .
C67 C 0.1204(10) 0.3453(7) 0.3253(3) 0.137(4) Uani 1 1 d . . .
H67A H 0.1868 0.3434 0.3065 0.205 Uiso 1 1 calc R . .
H67B H 0.1092 0.4005 0.3200 0.205 Uiso 1 1 calc R . .
H67C H 0.0498 0.2895 0.2985 0.205 Uiso 1 1 calc R . .
C68 C 0.1801(7) 0.2783(5) 0.4142(5) 0.098(3) Uani 1 1 d . . .
H68A H 0.1206 0.2166 0.3863 0.147 Uiso 1 1 calc R . .
H68B H 0.1906 0.2832 0.4655 0.147 Uiso 1 1 calc R . .
H68C H 0.2541 0.2878 0.4011 0.147 Uiso 1 1 calc R . .
C69 C 0.2347(5) 0.4465(4) 0.4407(3) 0.0679(17) Uani 1 1 d . . .
H69A H 0.2476 0.4530 0.4923 0.102 Uiso 1 1 calc R . .
H69B H 0.2073 0.4926 0.4300 0.102 Uiso 1 1 calc R . .
H69C H 0.3081 0.4565 0.4266 0.102 Uiso 1 1 calc R . .
C70 C 0.0373(7) 0.3421(6) 0.4284(6) 0.117(3) Uani 1 1 d . . .
H70A H -0.0340 0.2973 0.3923 0.175 Uiso 1 1 calc R . .
H70B H 0.0349 0.4031 0.4401 0.175 Uiso 1 1 calc R . .
H70C H 0.0428 0.3216 0.4718 0.175 Uiso 1 1 calc R . .
O31 O 0.8333(3) 0.3455(2) 0.24262(17) 0.0451(8) Uani 1 1 d . . .
O32 O 0.1032(3) 0.0923(2) 0.19940(18) 0.0498(9) Uani 1 1 d . . .
O33 O 0.9834(3) 0.0344(2) 0.30107(16) 0.0471(8) Uani 1 1 d . . .
O34 O 0.5728(3) 0.0712(3) 0.08957(17) 0.0675(12) Uani 1 1 d . . .
O35 O 0.6011(3) 0.0751(3) 0.46197(18) 0.0626(11) Uani 1 1 d . . .
O36 O 0.5876(3) 0.3238(2) 0.51532(14) 0.0373(7) Uani 1 1 d . . .
O37 O 0.5288(3) 0.4980(2) 0.33985(16) 0.0438(7) Uani 1 1 d . . .
O38 O 0.8025(3) 0.1630(2) 0.4357(2) 0.0528(9) Uani 1 1 d . . .
O39 O 0.7938(3) 0.3331(2) 0.47176(16) 0.0422(7) Uani 1 1 d . . .
O40 O 0.7722(3) 0.5859(2) 0.38784(18) 0.0496(9) Uani 1 1 d . . .
O41 O 0.4813(4) 0.4162(3) 0.44976(19) 0.0629(10) Uani 1 1 d . . .
O42 O 0.9758(4) 0.1384(3) 0.5241(2) 0.0813(15) Uani 1 1 d . . .
O43 O 0.6332(4) 0.7955(3) 0.1976(2) 0.0759(13) Uani 1 1 d . . .
O44 O 0.8161(4) 0.4307(3) 0.37195(18) 0.0704(12) Uani 1 1 d . . .
O45 O 0.0645(5) 0.5504(3) 0.40169(18) 0.0854(16) Uani 1 1 d . . .
O46A O 0.4733(4) 0.6347(7) 0.0905(5) 0.055(3) Uani 0.77(3) 1 d P . .
O46B O 0.497(3) 0.700(4) 0.1179(13) 0.072(16) Uani 0.23(3) 1 d P . .
O47 O 0.9403(4) 0.1581(3) 0.1496(2) 0.0864(16) Uani 1 1 d . . .
O48 O 0.5977(4) 0.9511(4) 0.2207(4) 0.118(2) Uani 1 1 d . . .
O49 O 0.0759(5) 0.0502(4) 0.4426(2) 0.0970(17) Uani 1 1 d . . .
O50 O 0.7639(5) 0.1530(4) 0.1940(3) 0.1060(18) Uani 1 1 d . . .
O51 O 0.2452(4) 0.2688(4) 0.1812(4) 0.112(2) Uani 1 1 d . . .
O52A O 0.8019(7) 0.0910(6) 0.2915(4) 0.090(3) Uani 0.767(17) 1 d P . .
O52B O 0.8694(14) 0.1307(10) 0.3230(7) 0.029(5) Uani 0.233(17) 1 d P . .
O53 O 0.5970(10) 0.2387(5) 0.1387(4) 0.200(5) Uani 1 1 d . . .

loop_
_atom_site_aniso_label
_atom_site_aniso_U_11
_atom_site_aniso_U_22
_atom_site_aniso_U_33
_atom_site_aniso_U_23
_atom_site_aniso_U_13
_atom_site_aniso_U_12
Ni1 0.01322(19) 0.0117(2) 0.00984(18) 0.00104(14) 0.00152(14) 0.00552(16)
Ni2 0.0174(2) 0.0117(2) 0.01215(19) 0.00054(14) 0.00306(15) 0.00664(17)
Ni3 0.0169(2) 0.0158(2) 0.01296(19) 0.00021(15) 0.00413(15) 0.00087(17)
Ni4 0.0162(2) 0.0144(2) 0.01129(19) 0.00239(15) 0.00310(15) 0.00677(17)
O1 0.0135(10) 0.0116(11) 0.0136(10) 0.0020(8) 0.0026(8) 0.0048(9)
O1W 0.0164(11) 0.0207(13) 0.0224(12) 0.0041(9) 0.0011(9) 0.0021(10)
O2 0.0177(11) 0.0125(11) 0.0108(10) 0.0022(8) 0.0041(8) 0.0033(9)
O3 0.0215(12) 0.0201(12) 0.0194(11) 0.0059(9) 0.0092(9) 0.0116(10)
O4 0.0243(14) 0.0320(16) 0.0527(17) 0.0126(13) 0.0216(12) 0.0095(12)
O5 0.0219(12) 0.0203(12) 0.0193(11) 0.0043(9) 0.0078(9) 0.0008(10)
O6 0.0415(16) 0.0298(15) 0.0229(13) 0.0073(11) 0.0122(11) -0.0064(13)
O7 0.0601(18) 0.0151(12) 0.0266(13) 0.0061(10) 0.0226(12) 0.0169(13)
O8 0.0491(17) 0.0164(13) 0.0332(14) 0.0092(11) 0.0166(12) 0.0136(13)
O9 0.0145(10) 0.0142(11) 0.0124(10) 0.0015(8) 0.0010(8) 0.0061(9)
O10 0.0196(11) 0.0181(12) 0.0205(11) 0.0049(9) 0.0062(9) 0.0080(10)
O11 0.0308(14) 0.0168(13) 0.0316(13) 0.0067(10) 0.0081(11) 0.0100(11)
O12 0.0237(12) 0.0285(13) 0.0118(10) 0.0040(9) 0.0014(9) 0.0128(11)
O13 0.0252(13) 0.0363(15) 0.0159(11) 0.0035(10) -0.0021(9) 0.0165(12)
O14 0.0156(11) 0.0132(11) 0.0127(10) 0.0013(8) 0.0016(8) 0.0082(9)
O15 0.0145(10) 0.0142(11) 0.0108(10) 0.0004(8) 0.0038(8) 0.0035(9)
O16 0.0221(12) 0.0174(12) 0.0166(11) 0.0041(9) 0.0086(9) 0.0071(10)
O17 0.0287(13) 0.0231(13) 0.0248(12) 0.0015(10) 0.0169(10) 0.0072(11)
O18 0.0208(12) 0.0207(13) 0.0203(11) -0.0009(9) 0.0056(9) 0.0093(10)
O19 0.0329(15) 0.0368(17) 0.0426(16) -0.0093(13) 0.0048(12) 0.0237(14)
O20 0.0254(13) 0.0222(13) 0.0164(11) -0.0021(9) 0.0068(9) -0.0016(11)
O21 0.0307(15) 0.0393(17) 0.0185(12) -0.0070(11) 0.0009(11) -0.0094(13)
O22 0.0227(12) 0.0175(12) 0.0147(10) 0.0007(9) 0.0019(9) 0.0137(10)
C1 0.0249(17) 0.0135(16) 0.0150(15) 0.0043(12) 0.0063(12) 0.0065(14)
C2 0.0282(18) 0.0158(17) 0.0192(16) 0.0029(13) 0.0088(14) 0.0053(15)
C3 0.0255(18) 0.0172(17) 0.0131(15) 0.0022(13) 0.0061(13) 0.0071(15)
C4 0.0227(17) 0.0208(17) 0.0131(14) 0.0013(12) 0.0066(12) 0.0064(15)
C5 0.033(2) 0.0177(17) 0.0176(16) 0.0061(13) 0.0074(14) 0.0104(16)
C6 0.0319(19) 0.0157(17) 0.0233(17) 0.0059(13) 0.0082(14) 0.0103(16)
C7 0.0156(15) 0.0153(16) 0.0129(14) 0.0010(12) -0.0010(11) 0.0089(13)
C8 0.0227(17) 0.0188(17) 0.0081(13) 0.0024(12) -0.0018(12) 0.0085(14)
C9 0.0201(17) 0.0195(18) 0.0166(15) 0.0035(13) -0.0010(12) 0.0126(15)
C10 0.0178(16) 0.0175(17) 0.0144(15) 0.0046(12) 0.0009(12) 0.0044(14)
C11 0.0173(16) 0.0188(17) 0.0177(15) 0.0039(13) 0.0038(12) 0.0117(15)
C12 0.0169(15) 0.0144(15) 0.0140(14) 0.0053(12) 0.0050(12) 0.0081(13)
C13 0.0188(16) 0.0150(16) 0.0118(14) -0.0007(12) 0.0049(12) 0.0043(14)
C14 0.0177(16) 0.0211(18) 0.0129(14) 0.0033(12) 0.0023(12) 0.0079(14)
C15 0.0255(18) 0.0154(16) 0.0151(15) -0.0014(13) 0.0059(13) 0.0051(15)
C16 0.0247(17) 0.0201(18) 0.0214(16) 0.0029(13) 0.0107(13) 0.0098(15)
C17 0.0211(17) 0.0238(19) 0.0131(15) 0.0015(13) 0.0048(13) 0.0059(16)
C18 0.0183(16) 0.0239(19) 0.0171(16) -0.0025(13) 0.0018(13) 0.0046(15)
N1 0.049(2) 0.0308(19) 0.044(2) 0.0200(16) 0.0064(17) 0.0106(18)
C51 0.073(5) 0.262(15) 0.266(14) 0.220(13) 0.060(7) 0.082(8)
C52 0.102(7) 0.35(2) 0.50(3) 0.38(2) 0.168(12) 0.145(11)
C53 0.68(4) 0.060(6) 0.143(11) 0.013(7) 0.151(18) 0.081(14)
C54 0.088(4) 0.040(3) 0.077(4) 0.024(3) 0.034(3) 0.030(3)
N2 0.0192(15) 0.0361(19) 0.0237(15) 0.0018(13) 0.0056(12) 0.0098(14)
C55 0.037(2) 0.039(2) 0.0262(19) 0.0001(17) 0.0136(17) 0.0084(19)
C56 0.0175(18) 0.040(2) 0.048(2) 0.0064(19) 0.0097(16) 0.0072(18)
C57 0.039(2) 0.044(3) 0.0257(19) -0.0021(17) 0.0133(17) 0.012(2)
C58 0.033(2) 0.093(4) 0.030(2) 0.003(2) -0.0023(18) 0.038(3)
N3 0.0345(18) 0.0207(16) 0.0307(16) 0.0024(13) 0.0026(13) 0.0079(15)
C59 0.038(2) 0.044(3) 0.046(3) 0.013(2) 0.009(2) 0.004(2)
C60 0.092(5) 0.070(4) 0.055(3) -0.004(3) 0.043(3) -0.009(4)
C61 0.036(3) 0.075(4) 0.105(5) 0.047(4) -0.015(3) 0.000(3)
C62 0.089(5) 0.039(3) 0.114(5) 0.012(3) 0.005(4) 0.037(3)
N4 0.043(2) 0.0279(18) 0.0297(17) 0.0029(14) 0.0079(15) 0.0060(16)
C63 0.075(4) 0.054(3) 0.046(3) 0.010(2) 0.031(3) 0.023(3)
C64 0.063(4) 0.126(7) 0.080(4) 0.028(4) 0.003(3) 0.050(4)
C65 0.106(5) 0.031(3) 0.070(4) 0.014(3) 0.026(3) 0.015(3)
C66 0.063(3) 0.044(3) 0.032(2) -0.006(2) 0.006(2) 0.003(3)
N5 0.0351(19) 0.040(2) 0.048(2) 0.0247(17) 0.0073(16) 0.0076(17)
C67 0.212(11) 0.109(7) 0.033(3) 0.014(4) -0.003(5) 0.022(7)
C68 0.093(5) 0.074(5) 0.150(7) 0.061(5) 0.027(5) 0.043(5)
C69 0.068(4) 0.050(3) 0.064(3) 0.002(3) 0.018(3) 0.008(3)
C70 0.076(5) 0.101(6) 0.200(10) 0.080(7) 0.075(6) 0.030(5)
O31 0.0394(17) 0.0431(18) 0.0497(18) 0.0124(14) 0.0195(14) 0.0112(15)
O32 0.069(2) 0.0306(17) 0.058(2) 0.0095(14) 0.0298(17) 0.0260(17)
O33 0.073(2) 0.0353(17) 0.0383(16) 0.0078(13) 0.0180(15) 0.0284(17)
O34 0.070(2) 0.055(2) 0.0376(18) 0.0075(16) 0.0134(17) -0.0133(19)
O35 0.0380(18) 0.078(3) 0.0417(18) 0.0161(17) 0.0056(14) -0.0063(18)
O36 0.0389(16) 0.0354(16) 0.0251(13) 0.0028(11) 0.0015(11) 0.0077(13)
O37 0.0442(17) 0.0485(19) 0.0454(17) 0.0144(14) 0.0072(14) 0.0275(16)
O38 0.0376(17) 0.0329(17) 0.079(2) 0.0036(16) 0.0216(16) 0.0090(15)
O39 0.0539(19) 0.0354(17) 0.0420(16) 0.0122(13) 0.0197(14) 0.0201(15)
O40 0.0474(19) 0.0418(18) 0.0549(19) 0.0147(15) 0.0291(16) 0.0069(16)
O41 0.073(3) 0.062(2) 0.050(2) 0.0220(17) 0.0027(18) 0.026(2)
O42 0.062(2) 0.091(3) 0.056(2) -0.041(2) 0.0004(19) 0.033(2)
O43 0.069(3) 0.089(3) 0.056(2) -0.004(2) 0.0003(19) 0.037(2)
O44 0.127(4) 0.052(2) 0.0421(19) 0.0161(17) 0.025(2) 0.046(3)
O45 0.169(5) 0.048(2) 0.0289(17) 0.0131(15) 0.000(2) 0.042(3)
O46A 0.026(2) 0.052(5) 0.072(4) 0.025(4) -0.007(2) 0.003(2)
O46B 0.059(15) 0.16(4) 0.042(11) 0.046(18) 0.029(11) 0.07(2)
O47 0.091(3) 0.041(2) 0.090(3) 0.035(2) -0.027(2) -0.002(2)
O48 0.050(3) 0.089(4) 0.187(6) 0.037(4) -0.022(3) 0.019(3)
O49 0.102(4) 0.132(5) 0.059(3) -0.004(3) -0.001(2) 0.076(4)
O50 0.108(4) 0.114(4) 0.087(3) 0.023(3) 0.010(3) 0.044(4)
O51 0.066(3) 0.058(3) 0.221(7) 0.044(4) 0.036(4) 0.033(3)
O52A 0.060(5) 0.090(5) 0.098(5) -0.031(4) -0.008(4) 0.047(4)
O52B 0.029(9) 0.030(8) 0.018(7) -0.005(5) -0.012(6) 0.014(7)
O53 0.351(13) 0.085(4) 0.156(6) 0.036(4) 0.179(8) 0.038(6)

loop_
_atom_type_symbol
_atom_type_description
_atom_type_scat_dispersion_real
_atom_type_scat_dispersion_imag
_atom_type_scat_source
C C 0.0033 0.0016 'International Tables Vol C Tables 4.2.6.8 and 6.1.1.4'
H H 0.0000 0.0000 'International Tables Vol C Tables 4.2.6.8 and 6.1.1.4'
N N 0.0061 0.0033 'International Tables Vol C Tables 4.2.6.8 and 6.1.1.4'
Ni Ni 0.3393 1.1124 'International Tables Vol C Tables 4.2.6.8 and 6.1.1.4'
O O 0.0106 0.0060 'International Tables Vol C Tables 4.2.6.8 and 6.1.1.4'

loop_
_geom_angle_atom_site_label_1
_geom_angle_atom_site_label_2
_geom_angle_atom_site_label_3
_geom_angle
_geom_angle_site_symmetry_1
_geom_angle_site_symmetry_3
_geom_angle_publ_flag
O9 Ni1 O3 97.40(9) . . ?
O9 Ni1 O1 82.26(9) . . ?
O3 Ni1 O1 177.25(9) . . ?
O9 Ni1 O14 163.19(9) . 2_565 ?
O3 Ni1 O14 96.20(9) . 2_565 ?
O1 Ni1 O14 84.61(8) . 2_565 ?
O9 Ni1 O2 94.61(9) . . ?
O3 Ni1 O2 89.51(9) . . ?
O1 Ni1 O2 87.80(8) . . ?
O14 Ni1 O2 95.33(9) 2_565 . ?
O9 Ni1 O14 86.51(9) . . ?
O3 Ni1 O14 85.93(9) . . ?
O1 Ni1 O14 96.77(8) . . ?
O14 Ni1 O14 84.65(9) 2_565 . ?
O2 Ni1 O14 175.40(8) . . ?
O9 Ni1 Ni2 98.37(6) . . ?
O3 Ni1 Ni2 134.41(7) . . ?
O1 Ni1 Ni2 43.15(6) . . ?
O14 Ni1 Ni2 78.86(6) 2_565 . ?
O2 Ni1 Ni2 46.81(6) . . ?
O14 Ni1 Ni2 137.45(6) . . ?
O1 Ni2 O18 101.68(9) . . ?
O1 Ni2 O7 168.01(11) . . ?
O18 Ni2 O7 87.26(10) . . ?
O1 Ni2 O22 87.32(9) . 2_565 ?
O18 Ni2 O22 94.32(9) . 2_565 ?
O7 Ni2 O22 100.09(10) . 2_565 ?
O1 Ni2 O15 79.12(9) . . ?
O18 Ni2 O15 89.12(9) . . ?
O7 Ni2 O15 93.19(10) . . ?
O22 Ni2 O15 166.42(9) 2_565 . ?
O1 Ni2 O2 87.67(9) . . ?
O18 Ni2 O2 165.51(9) . . ?
O7 Ni2 O2 82.08(10) . . ?
O22 Ni2 O2 97.19(8) 2_565 . ?
O15 Ni2 O2 81.73(8) . . ?
O1 Ni2 Ni3 100.73(6) . . ?
O18 Ni2 Ni3 120.85(7) . . ?
O7 Ni2 Ni3 67.59(9) . . ?
O22 Ni2 Ni3 140.71(6) 2_565 . ?
O15 Ni2 Ni3 43.60(6) . . ?
O2 Ni2 Ni3 45.61(5) . . ?
O1 Ni2 Ni1 44.07(6) . . ?
O18 Ni2 Ni1 145.52(7) . . ?
O7 Ni2 Ni1 127.18(8) . . ?
O22 Ni2 Ni1 82.14(7) 2_565 . ?
O15 Ni2 Ni1 87.58(6) . . ?
O2 Ni2 Ni1 45.75(6) . . ?
Ni3 Ni2 Ni1 77.856(18) . . ?
O5 Ni3 O15 165.66(10) . . ?
O5 Ni3 O20 92.57(10) . . ?
O15 Ni3 O20 93.91(9) . . ?
O5 Ni3 O1W 93.26(10) . . ?
O15 Ni3 O1W 98.36(9) . . ?
O20 Ni3 O1W 98.89(11) . . ?
O5 Ni3 O2 83.48(9) . . ?
O15 Ni3 O2 86.91(8) . . ?
O20 Ni3 O2 164.63(11) . . ?
O1W Ni3 O2 96.17(9) . . ?
O5 Ni3 Ni2 119.08(7) . . ?
O15 Ni3 Ni2 47.13(6) . . ?
O20 Ni3 Ni2 123.89(8) . . ?
O1W Ni3 Ni2 121.72(7) . . ?
O2 Ni3 Ni2 48.03(6) . . ?
O16 Ni4 O9 176.56(9) . . ?
O16 Ni4 O10 96.09(9) . . ?
O9 Ni4 O10 84.51(9) . . ?
O16 Ni4 O1 100.85(9) . . ?
O9 Ni4 O1 82.49(8) . . ?
O10 Ni4 O1 92.97(9) . . ?
O16 Ni4 O15 80.46(9) . . ?
O9 Ni4 O15 99.49(8) . . ?
O10 Ni4 O15 169.93(9) . . ?
O1 Ni4 O15 78.50(8) . . ?
O16 Ni4 O12 91.95(9) . . ?
O9 Ni4 O12 84.69(9) . . ?
O10 Ni4 O12 87.59(10) . . ?
O1 Ni4 O12 167.05(9) . . ?
O15 Ni4 O12 101.93(9) . . ?
Ni2 O1 Ni4 104.18(9) . . ?
Ni2 O1 Ni1 92.78(8) . . ?
Ni4 O1 Ni1 96.61(9) . . ?
Ni2 O1 H1 125.5 . . ?
Ni4 O1 H1 119.7 . . ?
Ni1 O1 H1 111.2 . . ?
Ni3 O1W H1WA 110.9 . . ?
Ni3 O1W H1WB 104.9 . . ?
H1WA O1W H1WB 107.0 . . ?
C1 O2 Ni3 108.92(17) . . ?
C1 O2 Ni1 122.23(17) . . ?
Ni3 O2 Ni1 122.56(11) . . ?
C1 O2 Ni2 122.1(2) . . ?
Ni3 O2 Ni2 86.35(8) . . ?
Ni1 O2 Ni2 87.45(8) . . ?
C4 O3 Ni1 120.7(2) . . ?
C2 O5 Ni3 115.2(2) . . ?
C6 O7 Ni2 125.1(2) . . ?
C7 O9 Ni1 121.79(17) . . ?
C7 O9 Ni4 105.63(17) . . ?
Ni1 O9 Ni4 97.91(10) . . ?
C8 O10 Ni4 110.6(2) . . ?
C10 O12 Ni4 128.3(2) . . ?
C12 O14 Ni1 128.24(18) . 2_565 ?
C12 O14 Ni1 118.68(19) . . ?
Ni1 O14 Ni1 95.35(9) 2_565 . ?
C13 O15 Ni3 120.26(18) . . ?
C13 O15 Ni2 117.8(2) . . ?
Ni3 O15 Ni2 89.27(8) . . ?
C13 O15 Ni4 109.82(18) . . ?
Ni3 O15 Ni4 117.96(11) . . ?
Ni2 O15 Ni4 98.19(8) . . ?
C14 O16 Ni4 116.8(2) . . ?
C16 O18 Ni2 118.9(2) . . ?
C18 O20 Ni3 126.2(2) . . ?
C12 O22 Ni2 124.6(2) . 2_565 ?
O2 C1 C5 112.0(3) . . ?
O2 C1 C3 111.5(3) . . ?
C5 C1 C3 108.3(3) . . ?
O2 C1 C2 110.5(2) . . ?
C5 C1 C2 104.7(3) . . ?
C3 C1 C2 109.6(3) . . ?
O6 C2 O5 123.1(3) . . ?
O6 C2 C1 119.3(3) . . ?
O5 C2 C1 117.5(3) . . ?
C4 C3 C1 112.4(3) . . ?
C4 C3 H3A 114(2) . . ?
C1 C3 H3A 105(2) . . ?
C4 C3 H3B 105(2) . . ?
C1 C3 H3B 107(2) . . ?
H3A C3 H3B 115(3) . . ?
O4 C4 O3 121.9(4) . . ?
O4 C4 C3 120.3(3) . . ?
O3 C4 C3 117.8(3) . . ?
C6 C5 C1 113.5(3) . . ?
C6 C5 H5A 107(2) . . ?
C1 C5 H5A 105(2) . . ?
C6 C5 H5B 110(2) . . ?
C1 C5 H5B 107(2) . . ?
H5A C5 H5B 114(3) . . ?
O8 C6 O7 122.4(3) . . ?
O8 C6 C5 120.1(3) . . ?
O7 C6 C5 117.5(3) . . ?
O9 C7 C9 107.4(3) . . ?
O9 C7 C11 110.8(3) . . ?
C9 C7 C11 110.8(3) . . ?
O9 C7 C8 112.6(3) . . ?
C9 C7 C8 107.1(2) . . ?
C11 C7 C8 107.9(3) . . ?
O11 C8 O10 124.8(3) . . ?
O11 C8 C7 117.4(3) . . ?
O10 C8 C7 117.8(3) . . ?
C7 C9 C10 116.2(3) . . ?
C7 C9 H9A 109.7(19) . . ?
C10 C9 H9A 106.4(19) . . ?
C7 C9 H9B 110(3) . . ?
C10 C9 H9B 112(3) . . ?
H9A C9 H9B 101(4) . . ?
O12 C10 O13 123.8(3) . . ?
O12 C10 C9 121.9(3) . . ?
O13 C10 C9 114.3(3) . . ?
C12 C11 C7 113.2(3) . . ?
C12 C11 H11A 104(2) . . ?
C7 C11 H11A 113(2) . . ?
C12 C11 H11B 106(2) . . ?
C7 C11 H11B 108(2) . . ?
H11A C11 H11B 113(3) . . ?
O22 C12 O14 124.6(3) . . ?
O22 C12 C11 117.7(3) . . ?
O14 C12 C11 117.8(3) . . ?
O15 C13 C15 112.3(3) . . ?
O15 C13 C17 108.8(3) . . ?
C15 C13 C17 111.3(3) . . ?
O15 C13 C14 109.0(2) . . ?
C15 C13 C14 108.6(3) . . ?
C17 C13 C14 106.7(3) . . ?
O17 C14 O16 124.1(3) . . ?
O17 C14 C13 117.9(3) . . ?
O16 C14 C13 118.0(3) . . ?
C16 C15 C13 114.2(3) . . ?
C16 C15 H15A 109(2) . . ?
C13 C15 H15A 108(2) . . ?
C16 C15 H15B 105(2) . . ?
C13 C15 H15B 113(2) . . ?
H15A C15 H15B 109(3) . . ?
O19 C16 O18 122.4(3) . . ?
O19 C16 C15 118.0(3) . . ?
O18 C16 C15 119.6(3) . . ?
C18 C17 C13 115.9(3) . . ?
C18 C17 H17A 108(3) . . ?
C13 C17 H17A 108(3) . . ?
C18 C17 H17B 108(3) . . ?
C13 C17 H17B 106(3) . . ?
H17A C17 H17B 110(4) . . ?
O21 C18 O20 122.5(3) . . ?
O21 C18 C17 116.9(3) . . ?
O20 C18 C17 120.6(3) . . ?
C52 N1 C51 108.2(7) . . ?
C52 N1 C53 116.4(12) . . ?
C51 N1 C53 102.4(12) . . ?
C52 N1 C54 113.4(7) . . ?
C51 N1 C54 109.8(6) . . ?
C53 N1 C54 106.2(6) . . ?
N1 C51 H51A 109.5 . . ?
N1 C51 H51B 109.5 . . ?
H51A C51 H51B 109.5 . . ?
N1 C51 H51C 109.5 . . ?
H51A C51 H51C 109.5 . . ?
H51B C51 H51C 109.5 . . ?
N1 C52 H52A 109.5 . . ?
N1 C52 H52B 109.5 . . ?
H52A C52 H52B 109.5 . . ?
N1 C52 H52C 109.5 . . ?
H52A C52 H52C 109.5 . . ?
H52B C52 H52C 109.5 . . ?
N1 C53 H53A 109.5 . . ?
N1 C53 H53B 109.5 . . ?
H53A C53 H53B 109.5 . . ?
N1 C53 H53C 109.5 . . ?
H53A C53 H53C 109.5 . . ?
H53B C53 H53C 109.5 . . ?
N1 C54 H54A 109.5 . . ?
N1 C54 H54B 109.5 . . ?
H54A C54 H54B 109.5 . . ?
N1 C54 H54C 109.5 . . ?
H54A C54 H54C 109.5 . . ?
H54B C54 H54C 109.5 . . ?
C56 N2 C58 109.4(4) . . ?
C56 N2 C57 109.5(3) . . ?
C58 N2 C57 109.2(3) . . ?
C56 N2 C55 109.1(3) . . ?
C58 N2 C55 110.0(3) . . ?
C57 N2 C55 109.6(3) . . ?
N2 C55 H55A 109.5 . . ?
N2 C55 H55B 109.5 . . ?
H55A C55 H55B 109.5 . . ?
N2 C55 H55C 109.5 . . ?
H55A C55 H55C 109.5 . . ?
H55B C55 H55C 109.5 . . ?
N2 C56 H56A 109.5 . . ?
N2 C56 H56B 109.5 . . ?
H56A C56 H56B 109.5 . . ?
N2 C56 H56C 109.5 . . ?
H56A C56 H56C 109.5 . . ?
H56B C56 H56C 109.5 . . ?
N2 C57 H57A 109.5 . . ?
N2 C57 H57B 109.5 . . ?
H57A C57 H57B 109.5 . . ?
N2 C57 H57C 109.5 . . ?
H57A C57 H57C 109.5 . . ?
H57B C57 H57C 109.5 . . ?
N2 C58 H58A 109.5 . . ?
N2 C58 H58B 109.5 . . ?
H58A C58 H58B 109.5 . . ?
N2 C58 H58C 109.5 . . ?
H58A C58 H58C 109.5 . . ?
H58B C58 H58C 109.5 . . ?
C62 N3 C60 110.5(5) . . ?
C62 N3 C59 109.1(4) . . ?
C60 N3 C59 109.5(4) . . ?
C62 N3 C61 108.1(5) . . ?
C60 N3 C61 110.0(5) . . ?
C59 N3 C61 109.5(4) . . ?
N3 C59 H59A 109.5 . . ?
N3 C59 H59B 109.5 . . ?
H59A C59 H59B 109.5 . . ?
N3 C59 H59C 109.5 . . ?
H59A C59 H59C 109.5 . . ?
H59B C59 H59C 109.5 . . ?
N3 C60 H60A 109.5 . . ?
N3 C60 H60B 109.5 . . ?
H60A C60 H60B 109.5 . . ?
N3 C60 H60C 109.5 . . ?
H60A C60 H60C 109.5 . . ?
H60B C60 H60C 109.5 . . ?
N3 C61 H61A 109.5 . . ?
N3 C61 H61B 109.5 . . ?
H61A C61 H61B 109.5 . . ?
N3 C61 H61C 109.5 . . ?
H61A C61 H61C 109.5 . . ?
H61B C61 H61C 109.5 . . ?
N3 C62 H62A 109.5 . . ?
N3 C62 H62B 109.5 . . ?
H62A C62 H62B 109.5 . . ?
N3 C62 H62C 109.5 . . ?
H62A C62 H62C 109.5 . . ?
H62B C62 H62C 109.5 . . ?
C66 N4 C65 112.7(4) . . ?
C66 N4 C63 110.0(4) . . ?
C65 N4 C63 110.9(4) . . ?
C66 N4 C64 107.4(5) . . ?
C65 N4 C64 107.7(5) . . ?
C63 N4 C64 108.0(4) . . ?
N4 C63 H63A 109.5 . . ?
N4 C63 H63B 109.5 . . ?
H63A C63 H63B 109.5 . . ?
N4 C63 H63C 109.5 . . ?
H63A C63 H63C 109.5 . . ?
H63B C63 H63C 109.5 . . ?
N4 C64 H64A 109.5 . . ?
N4 C64 H64B 109.5 . . ?
H64A C64 H64B 109.5 . . ?
N4 C64 H64C 109.5 . . ?
H64A C64 H64C 109.5 . . ?
H64B C64 H64C 109.5 . . ?
N4 C65 H65A 109.5 . . ?
N4 C65 H65B 109.5 . . ?
H65A C65 H65B 109.5 . . ?
N4 C65 H65C 109.5 . . ?
H65A C65 H65C 109.5 . . ?
H65B C65 H65C 109.5 . . ?
N4 C66 H66A 109.5 . . ?
N4 C66 H66B 109.5 . . ?
H66A C66 H66B 109.5 . . ?
N4 C66 H66C 109.5 . . ?
H66A C66 H66C 109.5 . . ?
H66B C66 H66C 109.5 . . ?
C67 N5 C68 114.0(7) . . ?
C67 N5 C70 111.3(7) . . ?
C68 N5 C70 109.3(5) . . ?
C67 N5 C69 107.4(5) . . ?
C68 N5 C69 111.0(5) . . ?
C70 N5 C69 103.5(5) . . ?
N5 C67 H67A 109.5 . . ?
N5 C67 H67B 109.5 . . ?
H67A C67 H67B 109.5 . . ?
N5 C67 H67C 109.5 . . ?
H67A C67 H67C 109.5 . . ?
H67B C67 H67C 109.5 . . ?
N5 C68 H68A 109.5 . . ?
N5 C68 H68B 109.5 . . ?
H68A C68 H68B 109.5 . . ?
N5 C68 H68C 109.5 . . ?
H68A C68 H68C 109.5 . . ?
H68B C68 H68C 109.5 . . ?
N5 C69 H69A 109.5 . . ?
N5 C69 H69B 109.5 . . ?
H69A C69 H69B 109.5 . . ?
N5 C69 H69C 109.5 . . ?
H69A C69 H69C 109.5 . . ?
H69B C69 H69C 109.5 . . ?
N5 C70 H70A 109.5 . . ?
N5 C70 H70B 109.5 . . ?
H70A C70 H70B 109.5 . . ?
N5 C70 H70C 109.5 . . ?
H70A C70 H70C 109.5 . . ?
H70B C70 H70C 109.5 . . ?

loop_
_geom_bond_atom_site_label_1
_geom_bond_atom_site_label_2
_geom_bond_distance
_geom_bond_site_symmetry_2
_geom_bond_publ_flag
Ni1 O9 2.017(2) . ?
Ni1 O3 2.030(2) . ?
Ni1 O1 2.045(2) . ?
Ni1 O14 2.089(2) 2_565 ?
Ni1 O2 2.105(2) . ?
Ni1 O14 2.109(2) . ?
Ni1 Ni2 2.9364(6) . ?
Ni2 O1 2.011(2) . ?
Ni2 O18 2.032(2) . ?
Ni2 O7 2.048(3) . ?
Ni2 O22 2.087(2) 2_565 ?
Ni2 O15 2.108(2) . ?
Ni2 O2 2.143(2) . ?
Ni2 Ni3 2.8762(7) . ?
Ni3 O5 1.979(2) . ?
Ni3 O15 1.984(2) . ?
Ni3 O20 1.994(2) . ?
Ni3 O1W 2.029(3) . ?
Ni3 O2 2.060(2) . ?
Ni4 O16 2.004(2) . ?
Ni4 O9 2.020(2) . ?
Ni4 O10 2.032(2) . ?
Ni4 O1 2.033(2) . ?
Ni4 O15 2.113(2) . ?
Ni4 O12 2.116(2) . ?
O1 H1 0.8669 . ?
O1W H1WA 0.9581 . ?
O1W H1WB 0.8791 . ?
O2 C1 1.436(4) . ?
O3 C4 1.279(4) . ?
O4 C4 1.252(4) . ?
O5 C2 1.273(4) . ?
O6 C2 1.240(4) . ?
O7 C6 1.279(4) . ?
O8 C6 1.246(4) . ?
O9 C7 1.414(4) . ?
O10 C8 1.267(4) . ?
O11 C8 1.249(4) . ?
O12 C10 1.255(4) . ?
O13 C10 1.259(4) . ?
O14 C12 1.281(4) . ?
O14 Ni1 2.089(2) 2_565 ?
O15 C13 1.432(4) . ?
O16 C14 1.262(4) . ?
O17 C14 1.252(4) . ?
O18 C16 1.274(4) . ?
O19 C16 1.255(5) . ?
O20 C18 1.263(4) . ?
O21 C18 1.255(4) . ?
O22 C12 1.258(4) . ?
O22 Ni2 2.087(2) 2_565 ?
C1 C5 1.539(5) . ?
C1 C3 1.545(4) . ?
C1 C2 1.560(5) . ?
C3 C4 1.498(5) . ?
C3 H3A 0.96(4) . ?
C3 H3B 0.91(4) . ?
C5 C6 1.510(5) . ?
C5 H5A 0.98(4) . ?
C5 H5B 1.02(4) . ?
C7 C9 1.542(4) . ?
C7 C11 1.542(4) . ?
C7 C8 1.555(4) . ?
C9 C10 1.547(4) . ?
C9 H9A 1.04(4) . ?
C9 H9B 0.88(5) . ?
C11 C12 1.521(4) . ?
C11 H11A 0.96(5) . ?
C11 H11B 1.01(4) . ?
C13 C15 1.532(5) . ?
C13 C17 1.542(5) . ?
C13 C14 1.554(4) . ?
C15 C16 1.528(5) . ?
C15 H15A 0.96(4) . ?
C15 H15B 0.97(4) . ?
C17 C18 1.525(5) . ?
C17 H17A 0.93(5) . ?
C17 H17B 0.95(5) . ?
N1 C52 1.397(9) . ?
N1 C51 1.442(9) . ?
N1 C53 1.465(13) . ?
N1 C54 1.475(6) . ?
C51 H51A 0.9800 . ?
C51 H51B 0.9800 . ?
C51 H51C 0.9800 . ?
C52 H52A 0.9800 . ?
C52 H52B 0.9800 . ?
C52 H52C 0.9800 . ?
C53 H53A 0.9800 . ?
C53 H53B 0.9800 . ?
C53 H53C 0.9800 . ?
C54 H54A 0.9800 . ?
C54 H54B 0.9800 . ?
C54 H54C 0.9800 . ?
N2 C56 1.486(5) . ?
N2 C58 1.487(6) . ?
N2 C57 1.490(5) . ?
N2 C55 1.500(5) . ?
C55 H55A 0.9800 . ?
C55 H55B 0.9800 . ?
C55 H55C 0.9800 . ?
C56 H56A 0.9800 . ?
C56 H56B 0.9800 . ?
C56 H56C 0.9800 . ?
C57 H57A 0.9800 . ?
C57 H57B 0.9800 . ?
C57 H57C 0.9800 . ?
C58 H58A 0.9800 . ?
C58 H58B 0.9800 . ?
C58 H58C 0.9800 . ?
N3 C62 1.462(7) . ?
N3 C60 1.467(6) . ?
N3 C59 1.491(5) . ?
N3 C61 1.492(6) . ?
C59 H59A 0.9800 . ?
C59 H59B 0.9800 . ?
C59 H59C 0.9800 . ?
C60 H60A 0.9800 . ?
C60 H60B 0.9800 . ?
C60 H60C 0.9800 . ?
C61 H61A 0.9800 . ?
C61 H61B 0.9800 . ?
C61 H61C 0.9800 . ?
C62 H62A 0.9800 . ?
C62 H62B 0.9800 . ?
C62 H62C 0.9800 . ?
N4 C66 1.480(5) . ?
N4 C65 1.480(6) . ?
N4 C63 1.489(6) . ?
N4 C64 1.507(7) . ?
C63 H63A 0.9800 . ?
C63 H63B 0.9800 . ?
C63 H63C 0.9800 . ?
C64 H64A 0.9800 . ?
C64 H64B 0.9800 . ?
C64 H64C 0.9800 . ?
C65 H65A 0.9800 . ?
C65 H65B 0.9800 . ?
C65 H65C 0.9800 . ?
C66 H66A 0.9800 . ?
C66 H66B 0.9800 . ?
C66 H66C 0.9800 . ?
N5 C67 1.420(7) . ?
N5 C68 1.457(8) . ?
N5 C70 1.516(8) . ?
N5 C69 1.532(6) . ?
C67 H67A 0.9800 . ?
C67 H67B 0.9800 . ?
C67 H67C 0.9800 . ?
C68 H68A 0.9800 . ?
C68 H68B 0.9800 . ?
C68 H68C 0.9800 . ?
C69 H69A 0.9800 . ?
C69 H69B 0.9800 . ?
C69 H69C 0.9800 . ?
C70 H70A 0.9800 . ?
C70 H70B 0.9800 . ?
C70 H70C 0.9800 . ?
O46A O46B 0.99(5) . ?
O52A O52B 0.896(12) . ?

loop_
_geom_hbond_atom_site_label_D
_geom_hbond_atom_site_label_H
_geom_hbond_atom_site_label_A
_geom_hbond_distance_DH
_geom_hbond_distance_HA
_geom_hbond_distance_DA
_geom_hbond_angle_DHA
_geom_hbond_site_symmetry_A
O1 H1 O3 0.87 2.42 3.188(3) 148.1 2_565
O1W H1WA O46B 0.96 1.95 2.837(17) 152.1 .
O1W H1WB O9 0.88 1.69 2.551(3) 165.7 .

loop_
_geom_torsion_atom_site_label_1
_geom_torsion_atom_site_label_2
_geom_torsion_atom_site_label_3
_geom_torsion_atom_site_label_4
_geom_torsion
_geom_torsion_site_symmetry_1
_geom_torsion_site_symmetry_2
_geom_torsion_site_symmetry_3
_geom_torsion_site_symmetry_4
_geom_torsion_publ_flag
O9 Ni1 Ni2 O1 -69.15(10) . . . . ?
O3 Ni1 Ni2 O1 -178.19(12) . . . . ?
O14 Ni1 Ni2 O1 94.03(10) 2_565 . . . ?
O2 Ni1 Ni2 O1 -157.62(12) . . . . ?
O14 Ni1 Ni2 O1 24.83(12) . . . . ?
O9 Ni1 Ni2 O18 -77.24(14) . . . . ?
O3 Ni1 Ni2 O18 173.72(15) . . . . ?
O1 Ni1 Ni2 O18 -8.09(14) . . . . ?
O14 Ni1 Ni2 O18 85.93(13) 2_565 . . . ?
O2 Ni1 Ni2 O18 -165.71(14) . . . . ?
O14 Ni1 Ni2 O18 16.74(15) . . . . ?
O9 Ni1 Ni2 O7 99.84(12) . . . . ?
O3 Ni1 Ni2 O7 -9.20(14) . . . . ?
O1 Ni1 Ni2 O7 168.99(13) . . . . ?
O14 Ni1 Ni2 O7 -96.98(12) 2_565 . . . ?
O2 Ni1 Ni2 O7 11.37(13) . . . . ?
O14 Ni1 Ni2 O7 -166.18(13) . . . . ?
O9 Ni1 Ni2 O22 -163.42(9) . . . 2_565 ?
O3 Ni1 Ni2 O22 87.53(11) . . . 2_565 ?
O1 Ni1 Ni2 O22 -94.28(11) . . . 2_565 ?
O14 Ni1 Ni2 O22 -0.25(9) 2_565 . . 2_565 ?
O2 Ni1 Ni2 O22 108.10(10) . . . 2_565 ?
O14 Ni1 Ni2 O22 -69.45(11) . . . 2_565 ?
O9 Ni1 Ni2 O15 7.67(8) . . . . ?
O3 Ni1 Ni2 O15 -101.37(11) . . . . ?
O1 Ni1 Ni2 O15 76.82(10) . . . . ?
O14 Ni1 Ni2 O15 170.85(8) 2_565 . . . ?
O2 Ni1 Ni2 O15 -80.80(10) . . . . ?
O14 Ni1 Ni2 O15 101.65(10) . . . . ?
O9 Ni1 Ni2 O2 88.47(10) . . . . ?
O3 Ni1 Ni2 O2 -20.57(12) . . . . ?
O1 Ni1 Ni2 O2 157.62(12) . . . . ?
O14 Ni1 Ni2 O2 -108.35(10) 2_565 . . . ?
O14 Ni1 Ni2 O2 -177.55(11) . . . . ?
O9 Ni1 Ni2 Ni3 50.59(6) . . . . ?
O3 Ni1 Ni2 Ni3 -58.45(9) . . . . ?
O1 Ni1 Ni2 Ni3 119.74(8) . . . . ?
O14 Ni1 Ni2 Ni3 -146.24(6) 2_565 . . . ?
O2 Ni1 Ni2 Ni3 -37.88(8) . . . . ?
O14 Ni1 Ni2 Ni3 144.57(9) . . . . ?
O1 Ni2 Ni3 O5 123.46(10) . . . . ?
O18 Ni2 Ni3 O5 -125.86(12) . . . . ?
O7 Ni2 Ni3 O5 -53.71(11) . . . . ?
O22 Ni2 Ni3 O5 24.47(14) 2_565 . . . ?
O15 Ni2 Ni3 O5 -175.06(12) . . . . ?
O2 Ni2 Ni3 O5 47.54(12) . . . . ?
Ni1 Ni2 Ni3 O5 85.53(9) . . . . ?
O1 Ni2 Ni3 O15 -61.48(11) . . . . ?
O18 Ni2 Ni3 O15 49.21(12) . . . . ?
O7 Ni2 Ni3 O15 121.36(12) . . . . ?
O22 Ni2 Ni3 O15 -160.47(14) 2_565 . . . ?
O2 Ni2 Ni3 O15 -137.39(13) . . . . ?
Ni1 Ni2 Ni3 O15 -99.41(9) . . . . ?
O1 Ni2 Ni3 O20 -120.73(11) . . . . ?
O18 Ni2 Ni3 O20 -10.05(13) . . . . ?
O7 Ni2 Ni3 O20 62.11(12) . . . . ?
O22 Ni2 Ni3 O20 140.28(14) 2_565 . . . ?
O15 Ni2 Ni3 O20 -59.25(13) . . . . ?
O2 Ni2 Ni3 O20 163.36(13) . . . . ?
Ni1 Ni2 Ni3 O20 -158.66(9) . . . . ?
O1 Ni2 Ni3 O1W 8.61(10) . . . . ?
O18 Ni2 Ni3 O1W 119.29(11) . . . . ?
O7 Ni2 Ni3 O1W -168.56(11) . . . . ?
O22 Ni2 Ni3 O1W -90.38(13) 2_565 . . . ?
O15 Ni2 Ni3 O1W 70.09(12) . . . . ?
O2 Ni2 Ni3 O1W -67.30(11) . . . . ?
Ni1 Ni2 Ni3 O1W -29.32(8) . . . . ?
O1 Ni2 Ni3 O2 75.92(10) . . . . ?
O18 Ni2 Ni3 O2 -173.40(12) . . . . ?
O7 Ni2 Ni3 O2 -101.25(11) . . . . ?
O22 Ni2 Ni3 O2 -23.08(13) 2_565 . . . ?
O15 Ni2 Ni3 O2 137.39(13) . . . . ?
Ni1 Ni2 Ni3 O2 37.98(8) . . . . ?
O18 Ni2 O1 Ni4 -87.13(10) . . . . ?
O7 Ni2 O1 Ni4 50.5(5) . . . . ?
O22 Ni2 O1 Ni4 179.00(10) 2_565 . . . ?
O15 Ni2 O1 Ni4 -0.33(8) . . . . ?
O2 Ni2 O1 Ni4 81.69(9) . . . . ?
Ni3 Ni2 O1 Ni4 37.77(8) . . . . ?
Ni1 Ni2 O1 Ni4 97.53(11) . . . . ?
O18 Ni2 O1 Ni1 175.33(8) . . . . ?
O7 Ni2 O1 Ni1 -47.1(5) . . . . ?
O22 Ni2 O1 Ni1 81.47(9) 2_565 . . . ?
O15 Ni2 O1 Ni1 -97.86(9) . . . . ?
O2 Ni2 O1 Ni1 -15.84(8) . . . . ?
Ni3 Ni2 O1 Ni1 -59.77(7) . . . . ?
O16 Ni4 O1 Ni2 78.14(10) . . . . ?
O9 Ni4 O1 Ni2 -101.01(10) . . . . ?
O10 Ni4 O1 Ni2 174.92(10) . . . . ?
O15 Ni4 O1 Ni2 0.33(8) . . . . ?
O12 Ni4 O1 Ni2 -92.9(4) . . . . ?
O16 Ni4 O1 Ni1 172.70(9) . . . . ?
O9 Ni4 O1 Ni1 -6.44(9) . . . . ?
O10 Ni4 O1 Ni1 -90.51(9) . . . . ?
O15 Ni4 O1 Ni1 94.89(9) . . . . ?
O12 Ni4 O1 Ni1 1.6(5) . . . . ?
O9 Ni1 O1 Ni2 111.09(9) . . . . ?
O3 Ni1 O1 Ni2 28.0(19) . . . . ?
O14 Ni1 O1 Ni2 -79.44(9) 2_565 . . . ?
O2 Ni1 O1 Ni2 16.13(8) . . . . ?
O14 Ni1 O1 Ni2 -163.38(8) . . . . ?
O9 Ni1 O1 Ni4 6.46(9) . . . . ?
O3 Ni1 O1 Ni4 -76.6(19) . . . . ?
O14 Ni1 O1 Ni4 175.93(9) 2_565 . . . ?
O2 Ni1 O1 Ni4 -88.50(9) . . . . ?
O14 Ni1 O1 Ni4 91.99(9) . . . . ?
Ni2 Ni1 O1 Ni4 -104.63(10) . . . . ?
O5 Ni3 O2 C1 -16.7(2) . . . . ?
O15 Ni3 O2 C1 152.6(2) . . . . ?
O20 Ni3 O2 C1 59.1(4) . . . . ?
O1W Ni3 O2 C1 -109.3(2) . . . . ?
Ni2 Ni3 O2 C1 122.8(2) . . . . ?
O5 Ni3 O2 Ni1 135.84(14) . . . . ?
O15 Ni3 O2 Ni1 -54.83(13) . . . . ?
O20 Ni3 O2 Ni1 -148.4(3) . . . . ?
O1W Ni3 O2 Ni1 43.25(13) . . . . ?
Ni2 Ni3 O2 Ni1 -84.63(11) . . . . ?
O5 Ni3 O2 Ni2 -139.54(10) . . . . ?
O15 Ni3 O2 Ni2 29.79(9) . . . . ?
O20 Ni3 O2 Ni2 -63.7(3) . . . . ?
O1W Ni3 O2 Ni2 127.88(8) . . . . ?
O9 Ni1 O2 C1 135.9(2) . . . . ?
O3 Ni1 O2 C1 38.5(2) . . . . ?
O1 Ni1 O2 C1 -142.1(2) . . . . ?
O14 Ni1 O2 C1 -57.7(2) 2_565 . . . ?
O14 Ni1 O2 C1 31.9(12) . . . . ?
Ni2 Ni1 O2 C1 -127.0(3) . . . . ?
O9 Ni1 O2 Ni3 -13.13(13) . . . . ?
O3 Ni1 O2 Ni3 -110.51(13) . . . . ?
O1 Ni1 O2 Ni3 68.93(12) . . . . ?
O14 Ni1 O2 Ni3 153.31(12) 2_565 . . . ?
O14 Ni1 O2 Ni3 -117.1(10) . . . . ?
Ni2 Ni1 O2 Ni3 84.03(11) . . . . ?
O9 Ni1 O2 Ni2 -97.16(8) . . . . ?
O3 Ni1 O2 Ni2 165.46(9) . . . . ?
O1 Ni1 O2 Ni2 -15.10(8) . . . . ?
O14 Ni1 O2 Ni2 69.28(8) 2_565 . . . ?
O14 Ni1 O2 Ni2 158.8(10) . . . . ?
O1 Ni2 O2 C1 142.4(2) . . . . ?
O18 Ni2 O2 C1 -86.9(4) . . . . ?
O7 Ni2 O2 C1 -43.8(2) . . . . ?
O22 Ni2 O2 C1 55.4(2) 2_565 . . . ?
O15 Ni2 O2 C1 -138.2(2) . . . . ?
Ni3 Ni2 O2 C1 -110.1(2) . . . . ?
Ni1 Ni2 O2 C1 127.0(2) . . . . ?
O1 Ni2 O2 Ni3 -107.49(8) . . . . ?
O18 Ni2 O2 Ni3 23.2(4) . . . . ?
O7 Ni2 O2 Ni3 66.27(10) . . . . ?
O22 Ni2 O2 Ni3 165.51(8) 2_565 . . . ?
O15 Ni2 O2 Ni3 -28.15(8) . . . . ?
Ni1 Ni2 O2 Ni3 -122.86(10) . . . . ?
O1 Ni2 O2 Ni1 15.37(8) . . . . ?
O18 Ni2 O2 Ni1 146.1(4) . . . . ?
O7 Ni2 O2 Ni1 -170.87(10) . . . . ?
O22 Ni2 O2 Ni1 -71.63(9) 2_565 . . . ?
O15 Ni2 O2 Ni1 94.71(8) . . . . ?
Ni3 Ni2 O2 Ni1 122.86(10) . . . . ?
O9 Ni1 O3 C4 -112.8(2) . . . . ?
O1 Ni1 O3 C4 -30(2) . . . . ?
O14 Ni1 O3 C4 77.1(2) 2_565 . . . ?
O2 Ni1 O3 C4 -18.2(2) . . . . ?
O14 Ni1 O3 C4 161.3(2) . . . . ?
Ni2 Ni1 O3 C4 -3.3(3) . . . . ?
O15 Ni3 O5 C2 -41.4(5) . . . . ?
O20 Ni3 O5 C2 -158.2(3) . . . . ?
O1W Ni3 O5 C2 102.7(3) . . . . ?
O2 Ni3 O5 C2 6.8(3) . . . . ?
Ni2 Ni3 O5 C2 -26.7(3) . . . . ?
O1 Ni2 O7 C6 79.0(6) . . . . ?
O18 Ni2 O7 C6 -142.4(3) . . . . ?
O22 Ni2 O7 C6 -48.5(3) 2_565 . . . ?
O15 Ni2 O7 C6 128.6(3) . . . . ?
O2 Ni2 O7 C6 47.5(3) . . . . ?
Ni3 Ni2 O7 C6 92.5(3) . . . . ?
Ni1 Ni2 O7 C6 39.3(4) . . . . ?
O3 Ni1 O9 C7 -75.3(2) . . . . ?
O1 Ni1 O9 C7 107.4(2) . . . . ?
O14 Ni1 O9 C7 68.5(4) 2_565 . . . ?
O2 Ni1 O9 C7 -165.4(2) . . . . ?
O14 Ni1 O9 C7 10.1(2) . . . . ?
Ni2 Ni1 O9 C7 147.6(2) . . . . ?
O3 Ni1 O9 Ni4 170.73(9) . . . . ?
O1 Ni1 O9 Ni4 -6.52(9) . . . . ?
O14 Ni1 O9 Ni4 -45.5(3) 2_565 . . . ?
O2 Ni1 O9 Ni4 80.63(9) . . . . ?
O14 Ni1 O9 Ni4 -103.84(9) . . . . ?
Ni2 Ni1 O9 Ni4 33.64(8) . . . . ?
O16 Ni4 O9 C7 74.4(16) . . . . ?
O10 Ni4 O9 C7 -25.95(17) . . . . ?
O1 Ni4 O9 C7 -119.69(17) . . . . ?
O15 Ni4 O9 C7 163.37(16) . . . . ?
O12 Ni4 O9 C7 62.13(17) . . . . ?
O16 Ni4 O9 Ni1 -159.4(15) . . . . ?
O10 Ni4 O9 Ni1 100.29(10) . . . . ?
O1 Ni4 O9 Ni1 6.55(9) . . . . ?
O15 Ni4 O9 Ni1 -70.39(10) . . . . ?
O12 Ni4 O9 Ni1 -171.63(10) . . . . ?
O16 Ni4 O10 C8 -159.6(2) . . . . ?
O9 Ni4 O10 C8 17.0(2) . . . . ?
O1 Ni4 O10 C8 99.2(2) . . . . ?
O15 Ni4 O10 C8 131.0(4) . . . . ?
O12 Ni4 O10 C8 -67.9(2) . . . . ?
O16 Ni4 O12 C10 160.7(3) . . . . ?
O9 Ni4 O12 C10 -20.0(3) . . . . ?
O10 Ni4 O12 C10 64.7(3) . . . . ?
O1 Ni4 O12 C10 -28.0(6) . . . . ?
O15 Ni4 O12 C10 -118.6(3) . . . . ?
O9 Ni1 O14 C12 -54.9(2) . . . . ?
O3 Ni1 O14 C12 42.8(2) . . . . ?
O1 Ni1 O14 C12 -136.6(2) . . . . ?
O14 Ni1 O14 C12 139.5(2) 2_565 . . . ?
O2 Ni1 O14 C12 49.5(11) . . . . ?
Ni2 Ni1 O14 C12 -153.44(17) . . . . ?
O9 Ni1 O14 Ni1 165.69(9) . . . 2_565 ?
O3 Ni1 O14 Ni1 -96.63(9) . . . 2_565 ?
O1 Ni1 O14 Ni1 83.91(9) . . . 2_565 ?
O14 Ni1 O14 Ni1 0.0 2_565 . . 2_565 ?
O2 Ni1 O14 Ni1 -90.0(11) . . . 2_565 ?
Ni2 Ni1 O14 Ni1 67.10(10) . . . 2_565 ?
O5 Ni3 O15 C13 -104.5(4) . . . . ?
O20 Ni3 O15 C13 12.2(2) . . . . ?
O1W Ni3 O15 C13 111.8(2) . . . . ?
O2 Ni3 O15 C13 -152.4(2) . . . . ?
Ni2 Ni3 O15 C13 -122.2(3) . . . . ?
O5 Ni3 O15 Ni2 17.7(4) . . . . ?
O20 Ni3 O15 Ni2 134.35(10) . . . . ?
O1W Ni3 O15 Ni2 -126.06(9) . . . . ?
O2 Ni3 O15 Ni2 -30.27(9) . . . . ?
O5 Ni3 O15 Ni4 116.6(4) . . . . ?
O20 Ni3 O15 Ni4 -126.76(13) . . . . ?
O1W Ni3 O15 Ni4 -27.17(12) . . . . ?
O2 Ni3 O15 Ni4 68.62(12) . . . . ?
Ni2 Ni3 O15 Ni4 98.89(11) . . . . ?
O1 Ni2 O15 C13 -117.3(2) . . . . ?
O18 Ni2 O15 C13 -15.2(2) . . . . ?
O7 Ni2 O15 C13 72.0(2) . . . . ?
O22 Ni2 O15 C13 -120.1(4) 2_565 . . . ?
O2 Ni2 O15 C13 153.5(2) . . . . ?
Ni3 Ni2 O15 C13 124.3(2) . . . . ?
Ni1 Ni2 O15 C13 -160.9(2) . . . . ?
O1 Ni2 O15 Ni3 118.47(9) . . . . ?
O18 Ni2 O15 Ni3 -139.46(10) . . . . ?
O7 Ni2 O15 Ni3 -52.25(10) . . . . ?
O22 Ni2 O15 Ni3 115.6(3) 2_565 . . . ?
O2 Ni2 O15 Ni3 29.27(8) . . . . ?
Ni1 Ni2 O15 Ni3 74.87(7) . . . . ?
O1 Ni2 O15 Ni4 0.31(8) . . . . ?
O18 Ni2 O15 Ni4 102.38(10) . . . . ?
O7 Ni2 O15 Ni4 -170.41(10) . . . . ?
O22 Ni2 O15 Ni4 -2.5(4) 2_565 . . . ?
O2 Ni2 O15 Ni4 -88.89(9) . . . . ?
Ni3 Ni2 O15 Ni4 -118.16(11) . . . . ?
Ni1 Ni2 O15 Ni4 -43.29(6) . . . . ?
O16 Ni4 O15 C13 19.99(19) . . . . ?
O9 Ni4 O15 C13 -156.53(19) . . . . ?
O10 Ni4 O15 C13 90.7(5) . . . . ?
O1 Ni4 O15 C13 123.2(2) . . . . ?
O12 Ni4 O15 C13 -70.0(2) . . . . ?
O16 Ni4 O15 Ni3 162.91(12) . . . . ?
O9 Ni4 O15 Ni3 -13.60(12) . . . . ?
O10 Ni4 O15 Ni3 -126.4(4) . . . . ?
O1 Ni4 O15 Ni3 -93.86(11) . . . . ?
O12 Ni4 O15 Ni3 72.92(12) . . . . ?
O16 Ni4 O15 Ni2 -103.54(10) . . . . ?
O9 Ni4 O15 Ni2 79.94(9) . . . . ?
O10 Ni4 O15 Ni2 -32.8(5) . . . . ?
O1 Ni4 O15 Ni2 -0.31(8) . . . . ?
O12 Ni4 O15 Ni2 166.47(8) . . . . ?
O9 Ni4 O16 C14 80.4(16) . . . . ?
O10 Ni4 O16 C14 -179.6(2) . . . . ?
O1 Ni4 O16 C14 -85.4(2) . . . . ?
O15 Ni4 O16 C14 -9.1(2) . . . . ?
O12 Ni4 O16 C14 92.7(2) . . . . ?
O1 Ni2 O18 C16 132.0(3) . . . . ?
O7 Ni2 O18 C16 -39.9(3) . . . . ?
O22 Ni2 O18 C16 -139.8(3) 2_565 . . . ?
O15 Ni2 O18 C16 53.3(3) . . . . ?
O2 Ni2 O18 C16 2.7(6) . . . . ?
Ni3 Ni2 O18 C16 21.8(3) . . . . ?
Ni1 Ni2 O18 C16 137.8(2) . . . . ?
O5 Ni3 O20 C18 -170.4(3) . . . . ?
O15 Ni3 O20 C18 22.4(3) . . . . ?
O1W Ni3 O20 C18 -76.7(3) . . . . ?
O2 Ni3 O20 C18 115.0(4) . . . . ?
Ni2 Ni3 O20 C18 61.6(3) . . . . ?
Ni3 O2 C1 C5 -94.2(3) . . . . ?
Ni1 O2 C1 C5 113.2(3) . . . . ?
Ni2 O2 C1 C5 3.7(3) . . . . ?
Ni3 O2 C1 C3 144.3(2) . . . . ?
Ni1 O2 C1 C3 -8.3(4) . . . . ?
Ni2 O2 C1 C3 -117.8(3) . . . . ?
Ni3 O2 C1 C2 22.2(3) . . . . ?
Ni1 O2 C1 C2 -130.5(2) . . . . ?
Ni2 O2 C1 C2 120.0(2) . . . . ?
Ni3 O5 C2 O6 179.5(3) . . . . ?
Ni3 O5 C2 C1 4.4(4) . . . . ?
O2 C1 C2 O6 166.0(3) . . . . ?
C5 C1 C2 O6 -73.2(4) . . . . ?
C3 C1 C2 O6 42.8(5) . . . . ?
O2 C1 C2 O5 -18.7(4) . . . . ?
C5 C1 C2 O5 102.1(3) . . . . ?
C3 C1 C2 O5 -142.0(3) . . . . ?
O2 C1 C3 C4 -51.0(4) . . . . ?
C5 C1 C3 C4 -174.6(3) . . . . ?
C2 C1 C3 C4 71.7(4) . . . . ?
Ni1 O3 C4 O4 148.7(3) . . . . ?
Ni1 O3 C4 C3 -31.2(4) . . . . ?
C1 C3 C4 O4 -101.3(4) . . . . ?
C1 C3 C4 O3 78.6(4) . . . . ?
O2 C1 C5 C6 55.6(4) . . . . ?
C3 C1 C5 C6 178.9(3) . . . . ?
C2 C1 C5 C6 -64.2(3) . . . . ?
Ni2 O7 C6 O8 171.5(3) . . . . ?
Ni2 O7 C6 C5 -7.3(5) . . . . ?
C1 C5 C6 O8 123.8(4) . . . . ?
C1 C5 C6 O7 -57.4(5) . . . . ?
Ni1 O9 C7 C9 162.38(19) . . . . ?
Ni4 O9 C7 C9 -87.6(2) . . . . ?
Ni1 O9 C7 C11 41.2(3) . . . . ?
Ni4 O9 C7 C11 151.1(2) . . . . ?
Ni1 O9 C7 C8 -79.9(3) . . . . ?
Ni4 O9 C7 C8 30.1(2) . . . . ?
Ni4 O10 C8 O11 174.1(2) . . . . ?
Ni4 O10 C8 C7 -4.0(3) . . . . ?
O9 C7 C8 O11 163.0(3) . . . . ?
C9 C7 C8 O11 -79.1(3) . . . . ?
C11 C7 C8 O11 40.3(4) . . . . ?
O9 C7 C8 O10 -18.8(4) . . . . ?
C9 C7 C8 O10 99.2(3) . . . . ?
C11 C7 C8 O10 -141.5(3) . . . . ?
O9 C7 C9 C10 55.0(4) . . . . ?
C11 C7 C9 C10 176.2(3) . . . . ?
C8 C7 C9 C10 -66.3(4) . . . . ?
Ni4 O12 C10 O13 175.7(2) . . . . ?
Ni4 O12 C10 C9 -4.2(5) . . . . ?
C7 C9 C10 O12 -5.9(5) . . . . ?
C7 C9 C10 O13 174.2(3) . . . . ?
O9 C7 C11 C12 -70.7(3) . . . . ?
C9 C7 C11 C12 170.1(3) . . . . ?
C8 C7 C11 C12 53.1(4) . . . . ?
Ni2 O22 C12 O14 15.7(4) 2_565 . . . ?
Ni2 O22 C12 C11 -165.0(2) 2_565 . . . ?
Ni1 O14 C12 O22 -15.9(4) 2_565 . . . ?
Ni1 O14 C12 O22 -140.4(3) . . . . ?
Ni1 O14 C12 C11 164.9(2) 2_565 . . . ?
Ni1 O14 C12 C11 40.4(3) . . . . ?
C7 C11 C12 O22 -153.6(3) . . . . ?
C7 C11 C12 O14 25.7(4) . . . . ?
Ni3 O15 C13 C15 72.0(3) . . . . ?
Ni2 O15 C13 C15 -34.9(3) . . . . ?
Ni4 O15 C13 C15 -146.1(2) . . . . ?
Ni3 O15 C13 C17 -51.6(3) . . . . ?
Ni2 O15 C13 C17 -158.5(2) . . . . ?
Ni4 O15 C13 C17 90.4(3) . . . . ?
Ni3 O15 C13 C14 -167.59(19) . . . . ?
Ni2 O15 C13 C14 85.5(3) . . . . ?
Ni4 O15 C13 C14 -25.7(3) . . . . ?
Ni4 O16 C14 O17 177.3(3) . . . . ?
Ni4 O16 C14 C13 -3.4(4) . . . . ?
O15 C13 C14 O17 -160.3(3) . . . . ?
C15 C13 C14 O17 -37.6(4) . . . . ?
C17 C13 C14 O17 82.4(4) . . . . ?
O15 C13 C14 O16 20.4(4) . . . . ?
C15 C13 C14 O16 143.1(3) . . . . ?
C17 C13 C14 O16 -96.9(3) . . . . ?
O15 C13 C15 C16 69.9(3) . . . . ?
C17 C13 C15 C16 -167.9(3) . . . . ?
C14 C13 C15 C16 -50.7(3) . . . . ?
Ni2 O18 C16 O19 145.8(3) . . . . ?
Ni2 O18 C16 C15 -35.0(4) . . . . ?
C13 C15 C16 O19 147.6(3) . . . . ?
C13 C15 C16 O18 -31.6(4) . . . . ?
O15 C13 C17 C18 68.6(4) . . . . ?
C15 C13 C17 C18 -55.6(4) . . . . ?
C14 C13 C17 C18 -173.9(3) . . . . ?
Ni3 O20 C18 O21 167.1(3) . . . . ?
Ni3 O20 C18 C17 -11.8(5) . . . . ?
C13 C17 C18 O21 145.0(4) . . . . ?
C13 C17 C18 O20 -36.1(5) . . . . ?
